data_7051947
loop_
_publ_author_name
'Clark, Thomas E.'
'Makha, Mohamed'
'Sobolev, Alexandre N.'
'Su, Dian'
'Rohrs, Henry'
'Gross, Michael L.'
'Atwood, Jerry L.'
'Raston, Colin L.'

_publ_section_title
;
 Self-organised nano-arrays of p-phosphonic acid functionalised higher
 order calixarenes
;
_journal_issue 9
_journal_name_full 'New Journal of Chemistry'
_journal_page_first 1478
_journal_paper_doi 10.1039/b801256c
_journal_volume 32
_journal_year 2008
_chemical_formula_moiety 'C45 H35 Br5 O10, 3(C H2 Cl2), 2.25(H2 O)'
_chemical_formula_sum 'C48 H45.5 Br5 Cl6 O12.25'
_chemical_formula_weight 1430.59
_chemical_name_systematic
;
?
;
_space_group_IT_number 15
_symmetry_cell_setting monoclinic
_symmetry_space_group_name_Hall '-C 2yc'
_symmetry_space_group_name_H-M 'C 1 2/c 1'
_atom_sites_solution_hydrogens geom
_atom_sites_solution_primary direct
_atom_sites_solution_secondary difmap
_audit_creation_method SHELXL-97
_cell_angle_alpha 90.0
_cell_angle_beta 115.70(10)
_cell_angle_gamma 90.0
_cell_formula_units_Z 8
_cell_length_a 37.319(8)
_cell_length_b 15.438(5)
_cell_length_c 21.720(6)
_cell_measurement_reflns_used 992
_cell_measurement_temperature 100(2)
_cell_measurement_theta_max 26.11
_cell_measurement_theta_min 3.13
_cell_volume 11276(11)
_computing_cell_refinement 'Bruker SAINT'
_computing_data_collection 'Bruker SMART'
_computing_data_reduction 'Bruker SAINT'
_computing_molecular_graphics 'X-Seed 2.0 (Barbour, 2001)'
_computing_publication_material 'Bruker SHELXTL, v. 5.1'
_computing_structure_refinement 'Bruker SHELXTL, v. 5.1'
_computing_structure_solution 'Bruker SHELXTL, v. 5.1'
_diffrn_ambient_temperature 100(2)
_diffrn_measured_fraction_theta_full 0.990
_diffrn_measured_fraction_theta_max 0.990
_diffrn_measurement_device_type 'Bruker AXS CCD'
_diffrn_measurement_method '\w scans'
_diffrn_radiation_monochromator graphite
_diffrn_radiation_source 'sealed tube'
_diffrn_radiation_type MoK\a
_diffrn_radiation_wavelength 0.71073
_diffrn_reflns_av_R_equivalents 0.0723
_diffrn_reflns_av_sigmaI/netI 0.0839
_diffrn_reflns_limit_h_max 47
_diffrn_reflns_limit_h_min -44
_diffrn_reflns_limit_k_max 19
_diffrn_reflns_limit_k_min -19
_diffrn_reflns_limit_l_max 26
_diffrn_reflns_limit_l_min -27
_diffrn_reflns_number 38911
_diffrn_reflns_theta_full 27.18
_diffrn_reflns_theta_max 27.18
_diffrn_reflns_theta_min 1.45
_exptl_absorpt_coefficient_mu 3.906
_exptl_absorpt_correction_T_max 0.5089
_exptl_absorpt_correction_T_min 0.2455
_exptl_absorpt_correction_type multi-scan
_exptl_absorpt_process_details 'SADABS - Bruker area detector absorption corrections'
_exptl_crystal_colour colorless
_exptl_crystal_density_diffrn 1.685
_exptl_crystal_density_meas ?
_exptl_crystal_density_method .
_exptl_crystal_description plate
_exptl_crystal_F_000 5668
_exptl_crystal_size_max 0.50
_exptl_crystal_size_mid 0.50
_exptl_crystal_size_min 0.20
_refine_diff_density_max 0.927
_refine_diff_density_min -0.932
_refine_diff_density_rms 0.122
_refine_ls_extinction_method none
_refine_ls_goodness_of_fit_ref 1.034
_refine_ls_hydrogen_treatment constr
_refine_ls_matrix_type fullcycle
_refine_ls_number_parameters 651
_refine_ls_number_reflns 12406
_refine_ls_number_restraints 6
_refine_ls_restrained_S_all 1.033
_refine_ls_R_factor_all 0.1294
_refine_ls_R_factor_gt 0.0710
_refine_ls_shift/su_max 0.005
_refine_ls_shift/su_mean 0.000
_refine_ls_structure_factor_coef Fsqd
_refine_ls_weighting_details 'calc w=1/[\s^2^(Fo^2^)+(0.0608P)^2^+121.8194P] where P=(Fo^2^+2Fc^2^)/3'
_refine_ls_weighting_scheme calc
_refine_ls_wR_factor_gt 0.1600
_refine_ls_wR_factor_ref 0.1880
_reflns_number_gt 7523
_reflns_number_total 12406
_reflns_threshold_expression >2sigma(I)
_cod_data_source_file b801256c.txt
_cod_data_source_block 2c
_cod_depositor_comments
;
The following automatic conversions were performed:
'_symmetry_cell_setting' value 'Monoclinic' changed to 'monoclinic'
according to '/home/saulius/struct/CIF-dictionaries/cif_core.dic'
dictionary named 'cif_core.dic' version 2.4.1 from 2010-06-29.

Automatic conversion script
Id: cif_fix_enum 1527 2010-12-29 10:47:43Z saulius 
;
_cod_original_cell_volume 11276(5)
_cod_original_sg_symbol_H-M 'C 2/c'
_cod_database_code 7051947

loop_
_symmetry_equiv_pos_as_xyz
'x, y, z'
'-x, y, -z+1/2'
'x+1/2, y+1/2, z'
'-x+1/2, y+1/2, -z+1/2'
'-x, -y, -z'
'x, -y, z-1/2'
'-x+1/2, -y+1/2, -z'
'x+1/2, -y+1/2, z-1/2'

loop_
_atom_site_label
_atom_site_type_symbol
_atom_site_fract_x
_atom_site_fract_y
_atom_site_fract_z
_atom_site_U_iso_or_equiv
_atom_site_adp_type
_atom_site_occupancy
_atom_site_symmetry_multiplicity
_atom_site_calc_flag
_atom_site_refinement_flags
_atom_site_disorder_assembly
_atom_site_disorder_group
O1 O 0.12547(14) 0.2889(3) 0.1455(2) 0.0381(11) Uani 1 1 d . . .
C11 C 0.15241(19) 0.2563(4) 0.2089(4) 0.0310(15) Uani 1 1 d . . .
C12 C 0.13724(19) 0.2142(4) 0.2488(4) 0.0312(15) Uani 1 1 d . . .
C13 C 0.1641(2) 0.1840(4) 0.3130(4) 0.0364(16) Uani 1 1 d . . .
H13 H 0.1547 0.1542 0.3414 0.044 Uiso 1 1 calc R . .
C14 C 0.2047(2) 0.1978(4) 0.3352(4) 0.0352(16) Uani 1 1 d . . .
C15 C 0.2190(2) 0.2420(4) 0.2954(3) 0.0322(15) Uani 1 1 d . . .
H15 H 0.2468 0.2515 0.3119 0.039 Uiso 1 1 calc R . .
C16 C 0.19287(19) 0.2729(4) 0.2308(3) 0.0298(14) Uani 1 1 d . . .
O17 O 0.1391(2) 0.1789(5) 0.0914(3) 0.080(2) Uani 1 1 d . . .
C17 C 0.1209(2) 0.2430(6) 0.0892(4) 0.052(2) Uani 1 1 d . . .
C18 C 0.0890(3) 0.2866(7) 0.0253(4) 0.063(2) Uani 1 1 d . . .
H181 H 0.0855 0.2534 -0.0154 0.094 Uiso 1 1 calc R . .
H182 H 0.0973 0.3457 0.0215 0.094 Uiso 1 1 calc R . .
H183 H 0.0637 0.2885 0.0291 0.094 Uiso 1 1 calc R . .
Br1 Br 0.24115(3) 0.15506(6) 0.42157(4) 0.0555(2) Uani 1 1 d . . .
C1 C 0.0931(2) 0.1981(5) 0.2236(4) 0.0395(17) Uani 1 1 d . . .
H11 H 0.0884 0.1348 0.2210 0.047 Uiso 1 1 calc R . .
H12 H 0.0790 0.2216 0.1767 0.047 Uiso 1 1 calc R . .
O2 O 0.09403(13) 0.3816(3) 0.2518(2) 0.0359(11) Uani 1 1 d . . .
C21 C 0.07320(19) 0.3262(4) 0.2769(3) 0.0329(15) Uani 1 1 d . . .
C22 C 0.05438(18) 0.3637(4) 0.3134(3) 0.0326(15) Uani 1 1 d . . .
C23 C 0.03715(19) 0.3070(5) 0.3439(3) 0.0363(16) Uani 1 1 d . . .
H23 H 0.0239 0.3295 0.3692 0.044 Uiso 1 1 calc R . .
C24 C 0.0396(2) 0.2191(5) 0.3367(4) 0.0388(17) Uani 1 1 d . . .
C25 C 0.05778(18) 0.1840(5) 0.2994(4) 0.0346(15) Uani 1 1 d . . .
H25 H 0.0587 0.1229 0.2949 0.041 Uiso 1 1 calc R . .
C26 C 0.07496(19) 0.2382(5) 0.2681(3) 0.0336(15) Uani 1 1 d . . .
O27 O 0.04059(19) 0.4119(5) 0.1545(3) 0.092(3) Uani 1 1 d . . .
C27 C 0.0754(2) 0.4209(5) 0.1912(4) 0.0464(19) Uani 1 1 d . . .
C28 C 0.1029(2) 0.4787(5) 0.1766(4) 0.0472(19) Uani 1 1 d . . .
H281 H 0.0883 0.5064 0.1320 0.071 Uiso 1 1 calc R . .
H282 H 0.1248 0.4444 0.1762 0.071 Uiso 1 1 calc R . .
H283 H 0.1135 0.5233 0.2121 0.071 Uiso 1 1 calc R . .
Br2 Br 0.01636(3) 0.14389(6) 0.37936(5) 0.0588(3) Uani 1 1 d . . .
C2 C 0.05130(18) 0.4599(5) 0.3198(4) 0.0356(16) Uani 1 1 d . . .
H21 H 0.0293 0.4719 0.3324 0.043 Uiso 1 1 calc R . .
H22 H 0.0442 0.4864 0.2744 0.043 Uiso 1 1 calc R . .
O3 O 0.08623(13) 0.6083(3) 0.2870(2) 0.0362(11) Uani 1 1 d . . .
C31 C 0.1037(2) 0.5787(4) 0.3555(3) 0.0333(15) Uani 1 1 d . . .
C32 C 0.1371(2) 0.6230(4) 0.4029(3) 0.0330(15) Uani 1 1 d . . .
C33 C 0.1552(2) 0.5915(4) 0.4687(3) 0.0341(15) Uani 1 1 d . . .
H33 H 0.1775 0.6205 0.5025 0.041 Uiso 1 1 calc R . .
C34 C 0.1403(2) 0.5159(5) 0.4852(4) 0.0377(16) Uani 1 1 d . . .
C35 C 0.1079(2) 0.4728(5) 0.4382(3) 0.0349(16) Uani 1 1 d . . .
H35 H 0.0985 0.4220 0.4511 0.042 Uiso 1 1 calc R . .
C36 C 0.08869(19) 0.5035(4) 0.3715(4) 0.0329(15) Uani 1 1 d . . .
O37 O 0.0478(2) 0.7002(5) 0.3122(3) 0.084(2) Uani 1 1 d . . .
C37 C 0.0575(2) 0.6692(6) 0.2701(4) 0.052(2) Uani 1 1 d . . .
C38 C 0.0405(3) 0.6893(7) 0.1957(5) 0.077(3) Uani 1 1 d . . .
H381 H 0.0198 0.7338 0.1845 0.116 Uiso 1 1 calc R . .
H382 H 0.0288 0.6367 0.1693 0.116 Uiso 1 1 calc R . .
H383 H 0.0616 0.7106 0.1843 0.116 Uiso 1 1 calc R . .
Br3 Br 0.16609(3) 0.47464(6) 0.57665(4) 0.0518(2) Uani 1 1 d . . .
C3 C 0.1527(2) 0.7047(4) 0.3847(4) 0.0379(16) Uani 1 1 d . . .
H31 H 0.1727 0.7313 0.4271 0.046 Uiso 1 1 calc R . .
H32 H 0.1304 0.7463 0.3636 0.046 Uiso 1 1 calc R . .
O4 O 0.22595(14) 0.6157(3) 0.4249(2) 0.0338(10) Uani 1 1 d . . .
C41 C 0.2081(2) 0.6473(4) 0.3574(3) 0.0316(14) Uani 1 1 d . . .
C42 C 0.1716(2) 0.6898(4) 0.3353(4) 0.0340(15) Uani 1 1 d . . .
C43 C 0.1536(2) 0.7159(4) 0.2688(4) 0.0368(16) Uani 1 1 d . . .
H43 H 0.1287 0.7449 0.2520 0.044 Uiso 1 1 calc R . .
C44 C 0.1715(2) 0.7003(5) 0.2254(4) 0.0393(17) Uani 1 1 d . . .
C45 C 0.2066(2) 0.6567(4) 0.2468(4) 0.0342(15) Uani 1 1 d . . .
H45 H 0.2176 0.6448 0.2156 0.041 Uiso 1 1 calc R . .
C46 C 0.22615(19) 0.6296(4) 0.3141(3) 0.0286(14) Uani 1 1 d . . .
O47 O 0.27304(15) 0.7189(3) 0.4562(2) 0.0438(12) Uani 1 1 d . . .
C47 C 0.2603(2) 0.6551(5) 0.4698(4) 0.0365(16) Uani 1 1 d . . .
C48 C 0.2778(3) 0.6047(6) 0.5347(4) 0.058(2) Uani 1 1 d . . .
H481 H 0.3023 0.6327 0.5668 0.088 Uiso 1 1 calc R . .
H482 H 0.2837 0.5457 0.5253 0.088 Uiso 1 1 calc R . .
H483 H 0.2588 0.6025 0.5548 0.088 Uiso 1 1 calc R . .
Br4 Br 0.14491(3) 0.74186(6) 0.13399(4) 0.0624(3) Uani 1 1 d . . .
C4 C 0.26626(19) 0.5838(4) 0.3406(3) 0.0317(15) Uani 1 1 d . . .
H41 H 0.2872 0.6278 0.3492 0.038 Uiso 1 1 calc R . .
H42 H 0.2716 0.5563 0.3849 0.038 Uiso 1 1 calc R . .
O5 O 0.20928(12) 0.4469(3) 0.2873(2) 0.0300(10) Uani 1 1 d . . .
C51 C 0.24116(17) 0.4486(4) 0.2686(3) 0.0263(13) Uani 1 1 d . . .
C52 C 0.24218(18) 0.3853(4) 0.2233(3) 0.0267(13) Uani 1 1 d . . .
C53 C 0.27418(19) 0.3881(4) 0.2062(3) 0.0295(14) Uani 1 1 d . . .
H53 H 0.2761 0.3460 0.1759 0.035 Uiso 1 1 calc R . .
C54 C 0.30287(18) 0.4509(4) 0.2325(3) 0.0295(14) Uani 1 1 d . . .
C55 C 0.30071(19) 0.5153(4) 0.2748(3) 0.0305(14) Uani 1 1 d . . .
H55 H 0.3206 0.5591 0.2912 0.037 Uiso 1 1 calc R . .
C56 C 0.26931(19) 0.5162(4) 0.2937(3) 0.0292(14) Uani 1 1 d . . .
O57 O 0.25162(15) 0.4063(3) 0.3943(2) 0.0420(12) Uani 1 1 d . . .
C57 C 0.2183(2) 0.4238(4) 0.3534(3) 0.0316(15) Uani 1 1 d . . .
C58 C 0.1822(2) 0.4217(5) 0.3663(4) 0.0410(17) Uani 1 1 d . . .
H581 H 0.1897 0.4052 0.4139 0.061 Uiso 1 1 calc R . .
H582 H 0.1632 0.3794 0.3358 0.061 Uiso 1 1 calc R . .
H583 H 0.1698 0.4792 0.3577 0.061 Uiso 1 1 calc R . .
Br5 Br 0.34696(2) 0.45040(5) 0.21083(4) 0.0429(2) Uani 1 1 d . . .
C5 C 0.20780(19) 0.3234(4) 0.1872(3) 0.0311(14) Uani 1 1 d . . .
H51 H 0.1852 0.3571 0.1536 0.037 Uiso 1 1 calc R . .
H52 H 0.2159 0.2814 0.1612 0.037 Uiso 1 1 calc R . .
C01 C 0.0500(4) 0.9061(8) 0.3428(7) 0.104(4) Uani 1 1 d . . .
H01A H 0.0344 0.9523 0.3516 0.124 Uiso 1 1 calc R . .
H01B H 0.0358 0.8505 0.3381 0.124 Uiso 1 1 calc R . .
Cl11 Cl 0.05402(11) 0.9291(3) 0.2661(2) 0.1287(14) Uani 1 1 d . . .
Cl12 Cl 0.09668(14) 0.8998(4) 0.4108(3) 0.1642(19) Uani 1 1 d . . .
C02 C 0.1736(4) 0.1785(5) 0.5054(7) 0.032(3) Uiso 0.50 1 d PD A 1
H02A H 0.1957 0.1722 0.4921 0.039 Uiso 0.50 1 calc PR A 1
H02B H 0.1853 0.1920 0.5549 0.039 Uiso 0.50 1 calc PR A 1
Cl21 Cl 0.14389(19) 0.2617(4) 0.4610(3) 0.0965(13) Uiso 0.50 1 d PD A 1
Cl22 Cl 0.14840(19) 0.0836(4) 0.4912(3) 0.0965(13) Uiso 0.50 1 d PD A 1
C03 C 0.0728(7) 0.0153(15) 0.0378(10) 0.101(8) Uiso 0.50 1 d PD B 1
H03A H 0.0664 -0.0342 0.0058 0.122 Uiso 0.50 1 calc PR B 1
H03B H 0.0968 0.0442 0.0392 0.122 Uiso 0.50 1 calc PR B 1
Cl31 Cl 0.0825(3) -0.0222(7) 0.1174(6) 0.168(3) Uiso 0.50 1 d PD B 1
Cl32 Cl 0.0340(3) 0.0869(7) 0.0088(6) 0.168(3) Uiso 0.50 1 d PD B 1
O1W O -0.0338(3) 0.5089(8) 0.0177(6) 0.059(3) Uiso 0.50 1 d P C 1
O2W O 0.0320(6) 0.6529(14) 0.0209(10) 0.080(6) Uiso 0.33 1 d P D 1
C04 C 0.1701(8) 0.1482(10) 0.5130(12) 0.033(6) Uiso 0.25 1 d PD E 2
H04A H 0.1848 0.1311 0.4864 0.039 Uiso 0.25 1 calc PR E 2
H04B H 0.1892 0.1773 0.5550 0.039 Uiso 0.25 1 calc PR E 2
Cl41 Cl 0.1331(4) 0.2255(8) 0.4639(6) 0.088(2) Uiso 0.25 1 d PD E 2
Cl42 Cl 0.1533(4) 0.0518(8) 0.5377(6) 0.088(2) Uiso 0.25 1 d PD E 2
C05 C 0.0499(12) -0.0692(18) 0.121(2) 0.077(12) Uiso 0.25 1 d PD F 2
H05A H 0.0757 -0.0983 0.1471 0.093 Uiso 0.25 1 calc PR F 2
H05B H 0.0379 -0.0596 0.1527 0.093 Uiso 0.25 1 calc PR F 2
Cl51 Cl 0.0599(8) 0.0249(18) 0.1005(13) 0.201(7) Uiso 0.25 1 d PD F 2
Cl52 Cl 0.0221(8) -0.1379(18) 0.0650(13) 0.201(7) Uiso 0.25 1 d PD F 2
O3W O -0.0248(3) 0.5437(7) 0.0362(5) 0.051(3) Uiso 0.50 1 d P G 2
O4W O 0.0373(3) 0.6113(6) 0.0210(5) 0.065(2) Uiso 0.67 1 d P H 2
C06 C 0.1251(8) 0.1729(5) 0.4640(13) 0.032(6) Uiso 0.25 1 d PD I 3
H06A H 0.0978 0.1739 0.4266 0.039 Uiso 0.25 1 calc PR I 3
H06B H 0.1223 0.1734 0.5073 0.039 Uiso 0.25 1 calc PR I 3
Cl61 Cl 0.1463(2) 0.2677(5) 0.4603(4) 0.0419(11) Uiso 0.25 1 d PD I 3
Cl62 Cl 0.1448(2) 0.0756(5) 0.4598(4) 0.0419(11) Uiso 0.25 1 d PD I 3
C07 C 0.0705(11) -0.0596(13) 0.0655(19) 0.063(9) Uiso 0.25 1 d PD J 3
H07A H 0.0651 -0.0762 0.0182 0.076 Uiso 0.25 1 calc PR J 3
H07B H 0.0996 -0.0651 0.0935 0.076 Uiso 0.25 1 calc PR J 3
Cl71 Cl 0.0584(7) 0.0452(14) 0.0648(11) 0.166(5) Uiso 0.25 1 d PD J 3
Cl72 Cl 0.0481(6) -0.1317(14) 0.0943(11) 0.166(5) Uiso 0.25 1 d PD J 3
O5W O 0.0000 0.5000 0.0000 0.130(9) Uiso 0.50 2 d SP K 3

loop_
_atom_site_aniso_label
_atom_site_aniso_U_11
_atom_site_aniso_U_22
_atom_site_aniso_U_33
_atom_site_aniso_U_23
_atom_site_aniso_U_13
_atom_site_aniso_U_12
O1 0.033(3) 0.036(3) 0.048(3) 0.002(2) 0.020(2) 0.002(2)
C11 0.031(4) 0.023(3) 0.047(4) -0.009(3) 0.025(3) -0.003(3)
C12 0.030(3) 0.029(3) 0.048(4) -0.008(3) 0.029(3) -0.002(3)
C13 0.048(4) 0.027(4) 0.048(4) -0.008(3) 0.034(4) -0.003(3)
C14 0.033(4) 0.037(4) 0.043(4) -0.010(3) 0.024(3) -0.007(3)
C15 0.033(4) 0.027(4) 0.047(4) -0.006(3) 0.027(3) -0.001(3)
C16 0.037(4) 0.019(3) 0.043(4) -0.007(3) 0.026(3) -0.005(3)
O17 0.069(4) 0.092(5) 0.062(4) -0.034(4) 0.013(3) 0.021(4)
C17 0.026(4) 0.080(7) 0.051(5) -0.003(4) 0.016(4) -0.006(4)
C18 0.051(5) 0.090(7) 0.040(4) 0.003(4) 0.014(4) -0.021(5)
Br1 0.0547(5) 0.0604(6) 0.0509(5) 0.0134(4) 0.0226(4) 0.0053(4)
C1 0.033(4) 0.037(4) 0.057(5) -0.013(3) 0.027(4) -0.009(3)
O2 0.027(2) 0.040(3) 0.050(3) 0.002(2) 0.025(2) -0.002(2)
C21 0.024(3) 0.039(4) 0.041(4) 0.004(3) 0.019(3) -0.001(3)
C22 0.023(3) 0.040(4) 0.039(4) 0.001(3) 0.017(3) 0.002(3)
C23 0.027(4) 0.050(5) 0.038(4) 0.002(3) 0.020(3) 0.003(3)
C24 0.032(4) 0.049(5) 0.044(4) 0.013(3) 0.025(3) 0.002(3)
C25 0.026(4) 0.033(4) 0.052(4) 0.002(3) 0.024(3) 0.001(3)
C26 0.022(3) 0.041(4) 0.042(4) -0.001(3) 0.019(3) -0.003(3)
O27 0.050(4) 0.146(7) 0.067(4) 0.049(4) 0.013(3) -0.037(4)
C27 0.048(5) 0.052(5) 0.053(5) 0.002(4) 0.034(4) -0.006(4)
C28 0.054(5) 0.040(4) 0.067(5) 0.003(4) 0.044(4) -0.005(4)
Br2 0.0582(5) 0.0630(6) 0.0761(6) 0.0270(5) 0.0488(5) 0.0095(4)
C2 0.020(3) 0.046(4) 0.048(4) 0.001(3) 0.022(3) 0.005(3)
O3 0.036(3) 0.038(3) 0.043(3) 0.002(2) 0.025(2) 0.005(2)
C31 0.040(4) 0.033(4) 0.040(4) -0.003(3) 0.030(3) 0.007(3)
C32 0.038(4) 0.032(4) 0.043(4) -0.006(3) 0.032(3) 0.005(3)
C33 0.034(4) 0.038(4) 0.041(4) -0.008(3) 0.027(3) -0.001(3)
C34 0.040(4) 0.041(4) 0.045(4) 0.003(3) 0.031(3) 0.009(3)
C35 0.031(4) 0.038(4) 0.045(4) -0.003(3) 0.024(3) -0.004(3)
C36 0.028(4) 0.036(4) 0.045(4) -0.005(3) 0.025(3) -0.001(3)
O37 0.070(4) 0.122(6) 0.066(4) 0.010(4) 0.036(4) 0.057(4)
C37 0.045(5) 0.060(5) 0.056(5) 0.004(4) 0.026(4) 0.015(4)
C38 0.066(6) 0.098(8) 0.068(6) 0.028(6) 0.030(5) 0.040(6)
Br3 0.0614(5) 0.0561(5) 0.0406(4) 0.0033(4) 0.0247(4) 0.0045(4)
C3 0.040(4) 0.036(4) 0.052(4) -0.007(3) 0.033(4) -0.002(3)
O4 0.044(3) 0.030(2) 0.037(3) -0.002(2) 0.026(2) -0.001(2)
C41 0.038(4) 0.026(3) 0.039(4) -0.001(3) 0.024(3) -0.003(3)
C42 0.041(4) 0.029(4) 0.046(4) -0.002(3) 0.031(3) 0.001(3)
C43 0.038(4) 0.032(4) 0.052(4) 0.002(3) 0.030(4) 0.002(3)
C44 0.053(5) 0.033(4) 0.038(4) 0.000(3) 0.026(4) -0.004(3)
C45 0.041(4) 0.029(4) 0.046(4) -0.005(3) 0.031(3) -0.006(3)
C46 0.034(4) 0.019(3) 0.047(4) -0.007(3) 0.030(3) -0.007(3)
O47 0.055(3) 0.040(3) 0.043(3) -0.011(2) 0.027(3) -0.009(3)
C47 0.043(4) 0.033(4) 0.044(4) -0.015(3) 0.028(3) -0.006(3)
C48 0.068(6) 0.064(6) 0.045(5) 0.005(4) 0.026(4) 0.005(5)
Br4 0.0774(6) 0.0706(6) 0.0477(5) 0.0149(4) 0.0352(5) 0.0193(5)
C4 0.029(4) 0.029(3) 0.043(4) -0.009(3) 0.022(3) -0.009(3)
O5 0.030(2) 0.030(2) 0.039(2) -0.004(2) 0.024(2) 0.0011(19)
C51 0.024(3) 0.026(3) 0.041(4) -0.002(3) 0.024(3) -0.002(3)
C52 0.028(3) 0.026(3) 0.031(3) 0.000(3) 0.018(3) 0.000(3)
C53 0.036(4) 0.021(3) 0.042(4) -0.004(3) 0.027(3) 0.003(3)
C54 0.027(3) 0.032(4) 0.041(4) 0.001(3) 0.026(3) 0.003(3)
C55 0.030(4) 0.026(3) 0.041(4) -0.008(3) 0.022(3) -0.005(3)
C56 0.031(3) 0.027(3) 0.033(3) -0.003(3) 0.018(3) -0.001(3)
O57 0.041(3) 0.046(3) 0.044(3) 0.004(2) 0.023(3) 0.003(2)
C57 0.041(4) 0.025(3) 0.036(4) -0.008(3) 0.024(3) -0.003(3)
C58 0.044(4) 0.044(4) 0.052(4) -0.011(3) 0.037(4) -0.009(3)
Br5 0.0401(4) 0.0385(4) 0.0709(5) -0.0094(4) 0.0436(4) -0.0068(3)
C5 0.036(4) 0.029(4) 0.037(4) -0.005(3) 0.025(3) -0.002(3)
C01 0.100(10) 0.086(9) 0.155(12) -0.010(8) 0.083(10) -0.007(7)
Cl11 0.107(3) 0.121(3) 0.207(4) 0.006(3) 0.114(3) -0.013(2)
Cl12 0.121(4) 0.181(5) 0.191(5) -0.066(4) 0.068(3) -0.023(3)

loop_
_atom_type_symbol
_atom_type_description
_atom_type_scat_dispersion_real
_atom_type_scat_dispersion_imag
_atom_type_scat_source
C C 0.0033 0.0016 'International Tables Vol C Tables 4.2.6.8 and 6.1.1.4'
H H 0.0000 0.0000 'International Tables Vol C Tables 4.2.6.8 and 6.1.1.4'
O O 0.0106 0.0060 'International Tables Vol C Tables 4.2.6.8 and 6.1.1.4'
Cl Cl 0.1484 0.1585 'International Tables Vol C Tables 4.2.6.8 and 6.1.1.4'
Br Br -0.2901 2.4595 'International Tables Vol C Tables 4.2.6.8 and 6.1.1.4'

loop_
_geom_angle_atom_site_label_1
_geom_angle_atom_site_label_2
_geom_angle_atom_site_label_3
_geom_angle
_geom_angle_site_symmetry_1
_geom_angle_site_symmetry_3
_geom_angle_publ_flag
C17 O1 C11 117.0(6) . . ?
C12 C11 C16 123.3(6) . . ?
C12 C11 O1 118.0(6) . . ?
C16 C11 O1 118.5(6) . . ?
C11 C12 C13 118.1(6) . . ?
C11 C12 C1 121.8(6) . . ?
C13 C12 C1 120.1(6) . . ?
C14 C13 C12 119.6(6) . . ?
C15 C14 C13 121.3(7) . . ?
C15 C14 Br1 119.0(5) . . ?
C13 C14 Br1 119.7(5) . . ?
C14 C15 C16 120.3(6) . . ?
C11 C16 C15 117.4(6) . . ?
C11 C16 C5 121.4(6) . . ?
C15 C16 C5 121.2(6) . . ?
O17 C17 O1 123.3(8) . . ?
O17 C17 C18 127.4(8) . . ?
O1 C17 C18 109.3(8) . . ?
C12 C1 C26 114.5(6) . . ?
C27 O2 C21 120.9(5) . . ?
C26 C21 C22 123.7(6) . . ?
C26 C21 O2 118.5(5) . . ?
C22 C21 O2 117.7(6) . . ?
C21 C22 C23 117.1(6) . . ?
C21 C22 C2 122.8(6) . . ?
C23 C22 C2 120.1(6) . . ?
C24 C23 C22 119.6(6) . . ?
C23 C24 C25 122.0(6) . . ?
C23 C24 Br2 118.6(5) . . ?
C25 C24 Br2 119.3(6) . . ?
C24 C25 C26 119.9(7) . . ?
C21 C26 C25 117.7(6) . . ?
C21 C26 C1 123.1(6) . . ?
C25 C26 C1 119.2(6) . . ?
O27 C27 O2 123.6(7) . . ?
O27 C27 C28 124.8(8) . . ?
O2 C27 C28 111.5(7) . . ?
C22 C2 C36 115.2(6) . . ?
C37 O3 C31 117.4(5) . . ?
C36 C31 C32 123.2(6) . . ?
C36 C31 O3 118.6(6) . . ?
C32 C31 O3 118.1(6) . . ?
C33 C32 C31 117.9(6) . . ?
C33 C32 C3 119.8(6) . . ?
C31 C32 C3 122.3(6) . . ?
C32 C33 C34 119.3(7) . . ?
C35 C34 C33 122.1(7) . . ?
C35 C34 Br3 120.0(5) . . ?
C33 C34 Br3 117.9(6) . . ?
C34 C35 C36 120.0(6) . . ?
C35 C36 C31 117.5(6) . . ?
C35 C36 C2 120.8(6) . . ?
C31 C36 C2 121.6(6) . . ?
O37 C37 O3 122.0(7) . . ?
O37 C37 C38 127.3(8) . . ?
O3 C37 C38 110.7(7) . . ?
C32 C3 C42 113.7(5) . . ?
C47 O4 C41 117.5(5) . . ?
C42 C41 C46 122.8(6) . . ?
C42 C41 O4 118.1(5) . . ?
C46 C41 O4 119.0(6) . . ?
C43 C42 C41 117.5(6) . . ?
C43 C42 C3 122.0(6) . . ?
C41 C42 C3 120.4(6) . . ?
C42 C43 C44 120.4(7) . . ?
C45 C44 C43 121.8(7) . . ?
C45 C44 Br4 120.8(5) . . ?
C43 C44 Br4 117.4(6) . . ?
C44 C45 C46 119.8(6) . . ?
C45 C46 C41 117.6(6) . . ?
C45 C46 C4 121.4(5) . . ?
C41 C46 C4 121.0(6) . . ?
O47 C47 O4 122.9(7) . . ?
O47 C47 C48 127.6(7) . . ?
O4 C47 C48 109.5(6) . . ?
C56 C4 C46 114.7(5) . . ?
C57 O5 C51 116.8(5) . . ?
C52 C51 C56 123.0(5) . . ?
C52 C51 O5 118.1(5) . . ?
C56 C51 O5 118.8(5) . . ?
C53 C52 C51 116.9(6) . . ?
C53 C52 C5 120.8(5) . . ?
C51 C52 C5 121.9(5) . . ?
C54 C53 C52 121.0(6) . . ?
C53 C54 C55 121.8(5) . . ?
C53 C54 Br5 119.9(4) . . ?
C55 C54 Br5 118.4(5) . . ?
C54 C55 C56 120.0(6) . . ?
C55 C56 C51 117.3(5) . . ?
C55 C56 C4 121.8(6) . . ?
C51 C56 C4 120.9(5) . . ?
O57 C57 O5 122.4(6) . . ?
O57 C57 C58 125.8(6) . . ?
O5 C57 C58 111.8(6) . . ?
C16 C5 C52 117.5(5) . . ?
Cl12 C01 Cl11 110.3(7) . . ?
Cl22 C02 Cl21 112.0(8) . . ?
Cl31 C03 Cl32 111.5(16) . . ?
Cl42 C04 Cl41 117.1(15) . . ?
Cl52 C05 Cl51 123(3) . . ?
Cl61 C06 Cl62 123.1(16) . . ?
Cl72 C07 Cl71 118(2) . . ?

loop_
_geom_bond_atom_site_label_1
_geom_bond_atom_site_label_2
_geom_bond_distance
_geom_bond_site_symmetry_2
_geom_bond_publ_flag
O1 C17 1.359(10) . ?
O1 C11 1.400(8) . ?
C11 C12 1.384(9) . ?
C11 C16 1.396(9) . ?
C12 C13 1.399(10) . ?
C12 C1 1.515(9) . ?
C13 C14 1.393(9) . ?
C14 C15 1.379(9) . ?
C14 Br1 1.896(7) . ?
C15 C16 1.401(9) . ?
C16 C5 1.506(8) . ?
O17 C17 1.191(10) . ?
C17 C18 1.537(12) . ?
C1 C26 1.531(9) . ?
O2 C27 1.338(9) . ?
O2 C21 1.414(7) . ?
C21 C26 1.377(10) . ?
C21 C22 1.393(9) . ?
C22 C23 1.409(9) . ?
C22 C2 1.501(10) . ?
C23 C24 1.373(10) . ?
C24 C25 1.374(9) . ?
C24 Br2 1.912(6) . ?
C25 C26 1.396(9) . ?
O27 C27 1.201(9) . ?
C27 C28 1.495(10) . ?
C2 C36 1.518(9) . ?
O3 C37 1.352(9) . ?
O3 C31 1.416(8) . ?
C31 C36 1.397(9) . ?
C31 C32 1.403(10) . ?
C32 C33 1.378(9) . ?
C32 C3 1.511(9) . ?
C33 C34 1.405(10) . ?
C34 C35 1.370(10) . ?
C34 Br3 1.902(7) . ?
C35 C36 1.391(10) . ?
O37 C37 1.218(9) . ?
C37 C38 1.492(12) . ?
C3 C42 1.537(8) . ?
O4 C47 1.370(8) . ?
O4 C41 1.407(8) . ?
C41 C42 1.397(9) . ?
C41 C46 1.401(8) . ?
C42 C43 1.363(10) . ?
C43 C44 1.393(9) . ?
C44 C45 1.362(10) . ?
C44 Br4 1.905(7) . ?
C45 C46 1.386(9) . ?
C46 C4 1.524(9) . ?
O47 C47 1.187(8) . ?
C47 C48 1.491(11) . ?
C4 C56 1.498(9) . ?
O5 C57 1.372(8) . ?
O5 C51 1.414(6) . ?
C51 C52 1.400(8) . ?
C51 C56 1.412(9) . ?
C52 C53 1.396(8) . ?
C52 C5 1.517(9) . ?
C53 C54 1.371(9) . ?
C54 C55 1.380(9) . ?
C54 Br5 1.898(6) . ?
C55 C56 1.398(8) . ?
O57 C57 1.205(8) . ?
C57 C58 1.491(9) . ?
C01 Cl12 1.731(14) . ?
C01 Cl11 1.772(13) . ?
C02 Cl22 1.696(10) . ?
C02 Cl21 1.698(10) . ?
C03 Cl31 1.706(17) . ?
C03 Cl32 1.711(17) . ?
C04 Cl42 1.784(17) . ?
C04 Cl41 1.785(17) . ?
C05 Cl52 1.61(3) . ?
C05 Cl51 1.61(3) . ?
C06 Cl61 1.683(14) . ?
C06 Cl62 1.691(14) . ?
C07 Cl72 1.67(2) . ?
C07 Cl71 1.68(2) . ?
